data_7062569
loop_
_publ_author_name
'Zeng, Fei'
'Tang, Lin-Li'
'Ding, Man-Hua'

_publ_section_title
;
 Recognition of naphthoflavones by calix[4]pyrrole[2]phenanthrene
;
_journal_issue 30
_journal_name_full 'New Journal of Chemistry'
_journal_page_first 14118
_journal_page_last 14122
_journal_paper_doi 10.1039/D3NJ02483K
_journal_volume 47
_journal_year 2023
_chemical_formula_moiety 'C54 H48 N4 O4, 4(C2 H3 N)'
_chemical_formula_sum 'C62 H60 N8 O4'
_chemical_formula_weight 981.18
_space_group_crystal_system monoclinic
_space_group_IT_number 14
_space_group_name_Hall '-P 2yn'
_space_group_name_H-M_alt 'P 1 21/n 1'
_atom_sites_solution_hydrogens mixed
_atom_sites_solution_primary iterative
_audit_creation_date 2022-10-04
_audit_creation_method
;
Olex2 1.5-beta
(compiled 2021.06.29 svn.r12e2184c for OlexSys, GUI svn.r6374)
;
_audit_update_record
;
2023-04-23 deposited with the CCDC.	2023-07-06 downloaded from the CCDC.
;
_cell_angle_alpha 90
_cell_angle_beta 98.341(9)
_cell_angle_gamma 90
_cell_formula_units_Z 2
_cell_length_a 15.241(10)
_cell_length_b 8.971(6)
_cell_length_c 19.952(13)
_cell_measurement_reflns_used 1878
_cell_measurement_temperature 296.15
_cell_measurement_theta_max 22.00
_cell_measurement_theta_min 2.49
_cell_volume 2699(3)
_computing_molecular_graphics 'Olex2 1.5-beta (Dolomanov et al., 2009)'
_computing_publication_material 'Olex2 1.5-beta (Dolomanov et al., 2009)'
_computing_structure_refinement 'SHELXL 2018/3 (Sheldrick, 2015)'
_computing_structure_solution 'olex2.solve 1.5-beta (Bourhis et al., 2015)'
_diffrn_ambient_temperature 296.15
_diffrn_measured_fraction_theta_full 0.990
_diffrn_measured_fraction_theta_max 0.990
_diffrn_measurement_device_type 'Bruker APEX-II CCD'
_diffrn_measurement_method '\f and \w scans'
_diffrn_radiation_type MoK\a
_diffrn_radiation_wavelength 0.71073
_diffrn_reflns_av_R_equivalents 0.1643
_diffrn_reflns_av_unetI/netI 0.1364
_diffrn_reflns_Laue_measured_fraction_full 0.990
_diffrn_reflns_Laue_measured_fraction_max 0.990
_diffrn_reflns_limit_h_max 18
_diffrn_reflns_limit_h_min -18
_diffrn_reflns_limit_k_max 10
_diffrn_reflns_limit_k_min -10
_diffrn_reflns_limit_l_max 23
_diffrn_reflns_limit_l_min -23
_diffrn_reflns_number 24125
_diffrn_reflns_point_group_measured_fraction_full 0.990
_diffrn_reflns_point_group_measured_fraction_max 0.990
_diffrn_reflns_theta_full 25.000
_diffrn_reflns_theta_max 25.000
_diffrn_reflns_theta_min 1.576
_diffrn_source_current 30.0
_diffrn_source_power 1.5
_diffrn_source_voltage 50.0
_diffrn_standards_number 0
_exptl_absorpt_coefficient_mu 0.077
_exptl_absorpt_correction_type multi-scan
_exptl_crystal_colour yellow
_exptl_crystal_colour_primary yellow
_exptl_crystal_density_diffrn 1.207
_exptl_crystal_description block
_exptl_crystal_F_000 1040
_exptl_crystal_size_max 0.3
_exptl_crystal_size_mid 0.28
_exptl_crystal_size_min 0.1
_exptl_transmission_factor_max 0.99
_exptl_transmission_factor_min 0.98
_refine_diff_density_max 0.234
_refine_diff_density_min -0.235
_refine_diff_density_rms 0.060
_refine_ls_extinction_method none
_refine_ls_goodness_of_fit_ref 0.968
_refine_ls_hydrogen_treatment constr
_refine_ls_matrix_type full
_refine_ls_number_parameters 340
_refine_ls_number_reflns 4695
_refine_ls_number_restraints 0
_refine_ls_restrained_S_all 0.968
_refine_ls_R_factor_all 0.2012
_refine_ls_R_factor_gt 0.0895
_refine_ls_shift/su_max 0.000
_refine_ls_shift/su_mean 0.000
_refine_ls_structure_factor_coef Fsqd
_refine_ls_weighting_details 'w=1/[\s^2^(Fo^2^)+(0.1087P)^2^] where P=(Fo^2^+2Fc^2^)/3'
_refine_ls_weighting_scheme calc
_refine_ls_wR_factor_gt 0.1833
_refine_ls_wR_factor_ref 0.2389
_reflns_Friedel_coverage 0.000
_reflns_number_gt 1893
_reflns_number_total 4695
_reflns_threshold_expression 'I > 2\s(I)'
_cod_data_source_file d3nj02483k2.cif
_cod_data_source_block 22_pl
_cod_depositor_comments 'Adding full bibliography for 7062569--7062570.cif.'
_cod_database_code 7062569
_shelx_shelxl_version_number 2018/3
_shelx_space_group_comment
;
The symmetry employed for this shelxl refinement is uniquely defined
by the following loop, which should always be used as a source of
symmetry information in preference to the above space-group names.
They are only intended as comments.
;
_shelx_estimated_absorpt_t_max 0.992
_shelx_estimated_absorpt_t_min 0.977
_olex2_refinement_description
;
1. Fixed Uiso
 At 1.2 times of:
  All C(H) groups, All N(H) groups
 At 1.5 times of:
  All C(H,H,H) groups
2.a Riding coordinates:
 N1(H1), N2(H2)
2.b Aromatic/amide H refined with riding coordinates:
 C2(H2A), C3(H3), C6(H6), C9(H9), C10(H10), C16(H16), C17(H17), C19(H19),
 C22(H22), C23(H23)
2.c Idealised Me refined as rotating group:
 C14(H14A,H14B,H14C), C15(H15A,H15B,H15C), C26(H26A,H26B,H26C), C27(H27A,H27B,
 H27C), C01W(H01A,H01B,H01C), C56(H56A,H56B,H56C)
;
_olex2_submission_special_instructions 'No special instructions were received'

loop_
_space_group_symop_operation_xyz
'x, y, z'
'-x+1/2, y+1/2, -z+1/2'
'-x, -y, -z'
'x-1/2, -y-1/2, z-1/2'

loop_
_atom_site_label
_atom_site_type_symbol
_atom_site_fract_x
_atom_site_fract_y
_atom_site_fract_z
_atom_site_U_iso_or_equiv
_atom_site_adp_type
_atom_site_occupancy
_atom_site_site_symmetry_order
_atom_site_calc_flag
_atom_site_refinement_flags_posn
_atom_site_refinement_flags_adp
_atom_site_refinement_flags_occupancy
_atom_site_disorder_assembly
_atom_site_disorder_group
O1 O -0.4024(2) 1.1604(4) -0.85231(17) 0.0844(11) Uani 1 1 d . . . . .
O2 O -0.2316(2) 1.2577(4) -0.79531(18) 0.0910(12) Uani 1 1 d . . . . .
N1 N -0.3126(2) 0.4714(4) -1.04385(17) 0.0581(10) Uani 1 1 d . . . . .
H1 H -0.260130 0.469062 -1.021203 0.070 Uiso 1 1 d R U . . .
N2 N 0.1401(2) 0.8362(4) -0.87014(16) 0.0542(9) Uani 1 1 d . . . . .
H2 H 0.150344 0.930071 -0.873172 0.065 Uiso 1 1 d R U . . .
C1 C -0.3439(3) 0.3720(5) -1.0939(2) 0.0556(12) Uani 1 1 d . . . . .
C2 C -0.4294(3) 0.4157(5) -1.1178(2) 0.0632(13) Uani 1 1 d . . . . .
H2A H -0.467316 0.369207 -1.152221 0.076 Uiso 1 1 calc R U . . .
C3 C -0.4495(3) 0.5417(5) -1.0816(2) 0.0639(13) Uani 1 1 d . . . . .
H3 H -0.503105 0.593054 -1.087721 0.077 Uiso 1 1 calc R U . . .
C4 C -0.3762(3) 0.5762(5) -1.0355(2) 0.0560(12) Uani 1 1 d . . . . .
C5 C -0.3615(3) 0.7002(5) -0.9878(2) 0.0552(11) Uani 1 1 d . . . . .
C6 C -0.2780(3) 0.7397(5) -0.9542(2) 0.0556(12) Uani 1 1 d . . . . .
H6 H -0.229206 0.682321 -0.960976 0.067 Uiso 1 1 calc R U . . .
C7 C -0.2651(3) 0.8618(5) -0.9110(2) 0.0517(11) Uani 1 1 d . . . . .
C8 C -0.3385(3) 0.9491(5) -0.9007(2) 0.0558(12) Uani 1 1 d . . . . .
C9 C -0.4234(3) 0.9069(5) -0.9337(2) 0.0620(12) Uani 1 1 d . . . . .
H9 H -0.472674 0.962771 -0.926707 0.074 Uiso 1 1 calc R U . . .
C10 C -0.4344(3) 0.7859(5) -0.9754(2) 0.0627(12) Uani 1 1 d . . . . .
H10 H -0.490976 0.759957 -0.996022 0.075 Uiso 1 1 calc R U . . .
C11 C -0.3273(3) 1.0811(6) -0.8601(2) 0.0635(13) Uani 1 1 d . . . . .
C12 C -0.2452(3) 1.1289(6) -0.8325(2) 0.0670(13) Uani 1 1 d . . . . .
C13 C -0.1687(3) 1.0417(5) -0.8401(2) 0.0579(12) Uani 1 1 d . . . . .
C14 C -0.2620(4) 1.3950(7) -0.8278(3) 0.122(2) Uani 1 1 d . . . . .
H14A H -0.258051 1.473303 -0.794701 0.182 Uiso 1 1 calc R U . . .
H14B H -0.322491 1.383977 -0.848622 0.182 Uiso 1 1 calc R U . . .
H14C H -0.225706 1.419405 -0.861748 0.182 Uiso 1 1 calc R U . . .
C15 C -0.4261(4) 1.1561(8) -0.7863(3) 0.129(3) Uani 1 1 d . . . . .
H15A H -0.375431 1.180600 -0.753792 0.194 Uiso 1 1 calc R U . . .
H15B H -0.446531 1.057926 -0.777277 0.194 Uiso 1 1 calc R U . . .
H15C H -0.472581 1.226965 -0.783201 0.194 Uiso 1 1 calc R U . . .
C16 C -0.0099(3) 1.0026(5) -0.8154(2) 0.0631(13) Uani 1 1 d . . . . .
H16 H 0.045666 1.034552 -0.794986 0.076 Uiso 1 1 calc R U . . .
C17 C -0.0833(3) 1.0864(5) -0.8093(2) 0.0676(13) Uani 1 1 d . . . . .
H17 H -0.076913 1.174387 -0.784437 0.081 Uiso 1 1 calc R U . . .
C18 C -0.0177(3) 0.8688(5) -0.8522(2) 0.0541(11) Uani 1 1 d . . . . .
C19 C -0.1010(3) 0.8232(5) -0.8821(2) 0.0556(11) Uani 1 1 d . . . . .
H19 H -0.106448 0.733944 -0.906072 0.067 Uiso 1 1 calc R U . . .
C20 C -0.1777(3) 0.9078(5) -0.87729(19) 0.0504(11) Uani 1 1 d . . . . .
C21 C 0.0606(3) 0.7769(5) -0.8590(2) 0.0516(11) Uani 1 1 d . . . . .
C22 C 0.0718(3) 0.6271(5) -0.8576(2) 0.0619(12) Uani 1 1 d . . . . .
H22 H 0.029060 0.556946 -0.850757 0.074 Uiso 1 1 calc R U . . .
C23 C 0.1598(3) 0.5956(5) -0.8686(2) 0.0606(12) Uani 1 1 d . . . . .
H23 H 0.184773 0.501316 -0.870039 0.073 Uiso 1 1 calc R U . . .
C24 C 0.2011(3) 0.7274(5) -0.8765(2) 0.0528(11) Uani 1 1 d . . . . .
C25 C 0.2935(3) 0.7664(5) -0.8908(2) 0.0554(12) Uani 1 1 d . . . . .
C26 C 0.3454(3) 0.8429(5) -0.8285(2) 0.0742(14) Uani 1 1 d . . . . .
H26A H 0.351245 0.775502 -0.790738 0.111 Uiso 1 1 calc R U . . .
H26B H 0.314095 0.930550 -0.817771 0.111 Uiso 1 1 calc R U . . .
H26C H 0.403157 0.870325 -0.838055 0.111 Uiso 1 1 calc R U . . .
C27 C 0.2874(3) 0.8709(5) -0.9525(2) 0.0754(14) Uani 1 1 d . . . . .
H27A H 0.345915 0.890470 -0.962865 0.113 Uiso 1 1 calc R U . . .
H27B H 0.260093 0.963009 -0.942335 0.113 Uiso 1 1 calc R U . . .
H27C H 0.252482 0.824491 -0.990733 0.113 Uiso 1 1 calc R U . . .
N01J N 0.3171(4) 0.6697(5) -0.6381(3) 0.121(2) Uani 1 1 d . . . . .
C01Q C 0.2546(4) 0.7230(6) -0.6641(3) 0.0830(16) Uani 1 1 d . . . . .
C01W C 0.1746(4) 0.7909(7) -0.6970(3) 0.110(2) Uani 1 1 d . . . . .
H01A H 0.130620 0.789311 -0.667106 0.164 Uiso 1 1 calc R U . . .
H01B H 0.153211 0.736722 -0.737562 0.164 Uiso 1 1 calc R U . . .
H01C H 0.186485 0.892235 -0.708342 0.164 Uiso 1 1 calc R U . . .
N5 N -0.1244(3) 0.4368(7) -0.9557(3) 0.124(2) Uani 1 1 d . . . . .
C55 C -0.0744(4) 0.3495(8) -0.9587(3) 0.0907(18) Uani 1 1 d . . . . .
C56 C -0.0093(5) 0.2380(8) -0.9630(3) 0.142(3) Uani 1 1 d . . . . .
H56A H 0.036086 0.245099 -0.924434 0.214 Uiso 1 1 calc R U . . .
H56B H 0.016436 0.252059 -1.003704 0.214 Uiso 1 1 calc R U . . .
H56C H -0.036539 0.141323 -0.963842 0.214 Uiso 1 1 calc R U . . .

loop_
_atom_site_aniso_label
_atom_site_aniso_U_11
_atom_site_aniso_U_22
_atom_site_aniso_U_33
_atom_site_aniso_U_23
_atom_site_aniso_U_13
_atom_site_aniso_U_12
O1 0.064(2) 0.101(3) 0.086(2) -0.027(2) 0.0044(18) 0.0327(19)
O2 0.077(2) 0.089(3) 0.100(3) -0.042(2) -0.0087(19) 0.024(2)
N1 0.041(2) 0.061(3) 0.070(2) -0.008(2) 0.0002(18) 0.0053(18)
N2 0.041(2) 0.046(2) 0.075(2) 0.0039(18) 0.0043(17) 0.0034(17)
C1 0.043(3) 0.055(3) 0.068(3) -0.001(2) 0.005(2) 0.004(2)
C2 0.044(3) 0.066(3) 0.075(3) -0.005(3) -0.004(2) 0.000(2)
C3 0.042(3) 0.067(3) 0.079(3) -0.009(3) -0.003(2) 0.013(2)
C4 0.046(3) 0.055(3) 0.066(3) -0.003(2) 0.008(2) 0.005(2)
C5 0.045(3) 0.058(3) 0.062(3) 0.005(2) 0.005(2) 0.005(2)
C6 0.045(3) 0.057(3) 0.063(3) -0.001(2) 0.004(2) 0.011(2)
C7 0.044(3) 0.058(3) 0.053(3) -0.002(2) 0.006(2) 0.004(2)
C8 0.049(3) 0.061(3) 0.057(3) -0.002(2) 0.006(2) 0.016(2)
C9 0.047(3) 0.067(3) 0.072(3) 0.001(3) 0.007(2) 0.016(2)
C10 0.044(3) 0.068(3) 0.074(3) -0.002(3) 0.004(2) 0.006(2)
C11 0.052(3) 0.079(4) 0.060(3) -0.008(3) 0.010(2) 0.023(3)
C12 0.063(3) 0.070(4) 0.066(3) -0.018(3) 0.003(3) 0.015(3)
C13 0.053(3) 0.059(3) 0.061(3) -0.012(2) 0.007(2) 0.007(2)
C14 0.136(5) 0.073(5) 0.155(6) -0.033(4) 0.015(5) 0.014(4)
C15 0.089(4) 0.203(8) 0.102(5) -0.034(5) 0.037(4) 0.038(5)
C16 0.049(3) 0.062(3) 0.076(3) -0.011(3) 0.000(2) 0.002(2)
C17 0.060(3) 0.068(3) 0.072(3) -0.018(3) 0.000(2) 0.008(3)
C18 0.045(3) 0.055(3) 0.061(3) -0.002(2) 0.003(2) 0.005(2)
C19 0.044(3) 0.056(3) 0.066(3) -0.006(2) 0.006(2) 0.000(2)
C20 0.047(3) 0.055(3) 0.048(2) -0.001(2) 0.004(2) 0.011(2)
C21 0.044(3) 0.047(3) 0.063(3) 0.002(2) 0.005(2) 0.005(2)
C22 0.051(3) 0.055(3) 0.079(3) -0.003(2) 0.006(2) -0.004(2)
C23 0.049(3) 0.048(3) 0.086(3) -0.001(2) 0.014(2) 0.004(2)
C24 0.045(3) 0.046(3) 0.066(3) 0.001(2) 0.003(2) 0.005(2)
C25 0.042(2) 0.054(3) 0.071(3) 0.000(2) 0.008(2) -0.003(2)
C26 0.058(3) 0.066(4) 0.095(4) -0.021(3) -0.002(3) -0.005(2)
C27 0.068(3) 0.067(4) 0.094(4) 0.013(3) 0.020(3) -0.002(3)
N01J 0.089(4) 0.071(4) 0.193(6) 0.015(3) -0.019(4) 0.003(3)
C01Q 0.078(4) 0.059(4) 0.108(4) -0.014(3) 0.003(3) -0.003(3)
C01W 0.083(4) 0.127(5) 0.107(4) -0.032(4) -0.026(3) 0.034(4)
N5 0.085(4) 0.125(5) 0.149(5) -0.028(4) -0.021(3) 0.029(3)
C55 0.071(4) 0.108(5) 0.086(4) -0.001(4) -0.013(3) 0.019(4)
C56 0.157(6) 0.175(7) 0.095(5) 0.028(5) 0.019(4) 0.093(6)

loop_
_atom_type_symbol
_atom_type_description
_atom_type_scat_dispersion_real
_atom_type_scat_dispersion_imag
_atom_type_scat_source
C C 0.0033 0.0016 'International Tables Vol C Tables 4.2.6.8 and 6.1.1.4'
H H 0.0000 0.0000 'International Tables Vol C Tables 4.2.6.8 and 6.1.1.4'
N N 0.0061 0.0033 'International Tables Vol C Tables 4.2.6.8 and 6.1.1.4'
O O 0.0106 0.0060 'International Tables Vol C Tables 4.2.6.8 and 6.1.1.4'

loop_
_geom_angle_atom_site_label_1
_geom_angle_atom_site_label_2
_geom_angle_atom_site_label_3
_geom_angle
_geom_angle_site_symmetry_1
_geom_angle_site_symmetry_3
_geom_angle_publ_flag
C11 O1 C15 114.9(4) . . ?
C12 O2 C14 117.7(4) . . ?
C1 N1 H1 124.4 . . ?
C1 N1 C4 110.8(4) . . ?
C4 N1 H1 124.7 . . ?
C21 N2 H2 124.4 . . ?
C24 N2 H2 124.0 . . ?
C24 N2 C21 111.5(3) . . ?
N1 C1 C2 106.2(4) . . ?
N1 C1 C25 123.1(4) . 3_563 ?
C2 C1 C25 130.2(4) . 3_563 ?
C1 C2 H2A 125.7 . . ?
C1 C2 C3 108.6(4) . . ?
C3 C2 H2A 125.7 . . ?
C2 C3 H3 126.0 . . ?
C4 C3 C2 108.0(4) . . ?
C4 C3 H3 126.0 . . ?
N1 C4 C5 123.7(4) . . ?
C3 C4 N1 106.4(4) . . ?
C3 C4 C5 129.8(4) . . ?
C6 C5 C4 123.3(4) . . ?
C6 C5 C10 117.8(4) . . ?
C10 C5 C4 118.9(4) . . ?
C5 C6 H6 118.8 . . ?
C7 C6 C5 122.3(4) . . ?
C7 C6 H6 118.8 . . ?
C6 C7 C8 119.0(4) . . ?
C6 C7 C20 123.0(4) . . ?
C8 C7 C20 117.9(4) . . ?
C7 C8 C9 118.5(4) . . ?
C7 C8 C11 120.8(4) . . ?
C9 C8 C11 120.7(4) . . ?
C8 C9 H9 119.4 . . ?
C10 C9 C8 121.3(4) . . ?
C10 C9 H9 119.4 . . ?
C5 C10 H10 119.5 . . ?
C9 C10 C5 121.0(4) . . ?
C9 C10 H10 119.5 . . ?
O1 C11 C8 117.3(4) . . ?
C12 C11 O1 121.5(4) . . ?
C12 C11 C8 121.1(4) . . ?
O2 C12 C13 117.2(4) . . ?
C11 C12 O2 122.8(4) . . ?
C11 C12 C13 120.0(4) . . ?
C17 C13 C12 120.8(4) . . ?
C20 C13 C12 120.3(4) . . ?
C20 C13 C17 118.9(4) . . ?
O2 C14 H14A 109.5 . . ?
O2 C14 H14B 109.5 . . ?
O2 C14 H14C 109.5 . . ?
H14A C14 H14B 109.5 . . ?
H14A C14 H14C 109.5 . . ?
H14B C14 H14C 109.5 . . ?
O1 C15 H15A 109.5 . . ?
O1 C15 H15B 109.5 . . ?
O1 C15 H15C 109.5 . . ?
H15A C15 H15B 109.5 . . ?
H15A C15 H15C 109.5 . . ?
H15B C15 H15C 109.5 . . ?
C17 C16 H16 119.7 . . ?
C17 C16 C18 120.6(4) . . ?
C18 C16 H16 119.7 . . ?
C13 C17 H17 119.4 . . ?
C16 C17 C13 121.2(4) . . ?
C16 C17 H17 119.4 . . ?
C16 C18 C21 121.2(4) . . ?
C19 C18 C16 118.8(4) . . ?
C19 C18 C21 120.0(4) . . ?
C18 C19 H19 119.0 . . ?
C18 C19 C20 122.0(4) . . ?
C20 C19 H19 119.0 . . ?
C13 C20 C7 119.7(4) . . ?
C13 C20 C19 118.5(4) . . ?
C19 C20 C7 121.8(4) . . ?
N2 C21 C18 123.0(4) . . ?
C22 C21 N2 106.1(4) . . ?
C22 C21 C18 130.9(4) . . ?
C21 C22 H22 125.9 . . ?
C21 C22 C23 108.3(4) . . ?
C23 C22 H22 125.9 . . ?
C22 C23 H23 126.0 . . ?
C24 C23 C22 108.0(4) . . ?
C24 C23 H23 126.0 . . ?
N2 C24 C25 121.0(4) . . ?
C23 C24 N2 106.0(3) . . ?
C23 C24 C25 132.9(4) . . ?
C1 C25 C24 111.1(3) 3_563 . ?
C1 C25 C26 108.2(4) 3_563 . ?
C1 C25 C27 108.2(4) 3_563 . ?
C24 C25 C26 109.5(4) . . ?
C24 C25 C27 109.9(3) . . ?
C26 C25 C27 109.9(4) . . ?
C25 C26 H26A 109.5 . . ?
C25 C26 H26B 109.5 . . ?
C25 C26 H26C 109.5 . . ?
H26A C26 H26B 109.5 . . ?
H26A C26 H26C 109.5 . . ?
H26B C26 H26C 109.5 . . ?
C25 C27 H27A 109.5 . . ?
C25 C27 H27B 109.5 . . ?
C25 C27 H27C 109.5 . . ?
H27A C27 H27B 109.5 . . ?
H27A C27 H27C 109.5 . . ?
H27B C27 H27C 109.5 . . ?
N01J C01Q C01W 179.7(7) . . ?
C01Q C01W H01A 109.5 . . ?
C01Q C01W H01B 109.5 . . ?
C01Q C01W H01C 109.5 . . ?
H01A C01W H01B 109.5 . . ?
H01A C01W H01C 109.5 . . ?
H01B C01W H01C 109.5 . . ?
N5 C55 C56 179.3(8) . . ?
C55 C56 H56A 109.5 . . ?
C55 C56 H56B 109.5 . . ?
C55 C56 H56C 109.5 . . ?
H56A C56 H56B 109.5 . . ?
H56A C56 H56C 109.5 . . ?
H56B C56 H56C 109.5 . . ?

loop_
_geom_bond_atom_site_label_1
_geom_bond_atom_site_label_2
_geom_bond_distance
_geom_bond_site_symmetry_2
_geom_bond_publ_flag
O1 C11 1.375(5) . ?
O1 C15 1.415(6) . ?
O2 C12 1.373(5) . ?
O2 C14 1.436(7) . ?
N1 H1 0.8594 . ?
N1 C1 1.372(5) . ?
N1 C4 1.378(5) . ?
N2 H2 0.8602 . ?
N2 C21 1.370(5) . ?
N2 C24 1.367(5) . ?
C1 C2 1.378(5) . ?
C1 C25 1.513(6) 3_563 ?
C2 H2A 0.9300 . ?
C2 C3 1.399(6) . ?
C3 H3 0.9300 . ?
C3 C4 1.377(5) . ?
C4 C5 1.459(6) . ?
C5 C6 1.396(6) . ?
C5 C10 1.401(6) . ?
C6 H6 0.9300 . ?
C6 C7 1.391(6) . ?
C7 C8 1.405(5) . ?
C7 C20 1.461(5) . ?
C8 C9 1.415(6) . ?
C8 C11 1.431(6) . ?
C9 H9 0.9300 . ?
C9 C10 1.364(6) . ?
C10 H10 0.9300 . ?
C11 C12 1.361(6) . ?
C12 C13 1.431(6) . ?
C13 C17 1.415(6) . ?
C13 C20 1.408(5) . ?
C14 H14A 0.9600 . ?
C14 H14B 0.9600 . ?
C14 H14C 0.9600 . ?
C15 H15A 0.9600 . ?
C15 H15B 0.9600 . ?
C15 H15C 0.9600 . ?
C16 H16 0.9300 . ?
C16 C17 1.368(6) . ?
C16 C18 1.402(6) . ?
C17 H17 0.9300 . ?
C18 C19 1.384(5) . ?
C18 C21 1.473(6) . ?
C19 H19 0.9300 . ?
C19 C20 1.409(5) . ?
C21 C22 1.354(6) . ?
C22 H22 0.9300 . ?
C22 C23 1.418(6) . ?
C23 H23 0.9300 . ?
C23 C24 1.360(6) . ?
C24 C25 1.518(6) . ?
C25 C26 1.535(6) . ?
C25 C27 1.539(6) . ?
C26 H26A 0.9600 . ?
C26 H26B 0.9600 . ?
C26 H26C 0.9600 . ?
C27 H27A 0.9600 . ?
C27 H27B 0.9600 . ?
C27 H27C 0.9600 . ?
N01J C01Q 1.123(6) . ?
C01Q C01W 1.434(8) . ?
C01W H01A 0.9600 . ?
C01W H01B 0.9600 . ?
C01W H01C 0.9600 . ?
N5 C55 1.100(6) . ?
C55 C56 1.420(8) . ?
C56 H56A 0.9600 . ?
C56 H56B 0.9600 . ?
C56 H56C 0.9600 . ?

loop_
_geom_torsion_atom_site_label_1
_geom_torsion_atom_site_label_2
_geom_torsion_atom_site_label_3
_geom_torsion_atom_site_label_4
_geom_torsion
_geom_torsion_site_symmetry_1
_geom_torsion_site_symmetry_2
_geom_torsion_site_symmetry_3
_geom_torsion_site_symmetry_4
_geom_torsion_publ_flag
O1 C11 C12 O2 0.2(7) . . . . ?
O1 C11 C12 C13 178.4(4) . . . . ?
O2 C12 C13 C17 1.0(7) . . . . ?
O2 C12 C13 C20 179.7(4) . . . . ?
N1 C1 C2 C3 -0.2(5) . . . . ?
N1 C4 C5 C6 11.1(6) . . . . ?
N1 C4 C5 C10 -169.9(4) . . . . ?
N2 C21 C22 C23 -0.3(5) . . . . ?
N2 C24 C25 C1 -171.5(4) . . . 3_563 ?
N2 C24 C25 C26 69.1(5) . . . . ?
N2 C24 C25 C27 -51.7(5) . . . . ?
C1 N1 C4 C3 0.0(5) . . . . ?
C1 N1 C4 C5 -177.5(4) . . . . ?
C1 C2 C3 C4 0.2(5) . . . . ?
C2 C3 C4 N1 -0.1(5) . . . . ?
C2 C3 C4 C5 177.2(4) . . . . ?
C3 C4 C5 C6 -165.8(4) . . . . ?
C3 C4 C5 C10 13.2(7) . . . . ?
C4 N1 C1 C2 0.2(5) . . . . ?
C4 N1 C1 C25 -172.5(4) . . . 3_563 ?
C4 C5 C6 C7 177.4(4) . . . . ?
C4 C5 C10 C9 -177.0(4) . . . . ?
C5 C6 C7 C8 -0.2(6) . . . . ?
C5 C6 C7 C20 -177.8(4) . . . . ?
C6 C5 C10 C9 2.1(6) . . . . ?
C6 C7 C8 C9 1.5(6) . . . . ?
C6 C7 C8 C11 -176.0(4) . . . . ?
C6 C7 C20 C13 173.2(4) . . . . ?
C6 C7 C20 C19 -5.4(6) . . . . ?
C7 C8 C9 C10 -1.1(6) . . . . ?
C7 C8 C11 O1 -179.8(4) . . . . ?
C7 C8 C11 C12 2.6(7) . . . . ?
C8 C7 C20 C13 -4.4(6) . . . . ?
C8 C7 C20 C19 177.0(4) . . . . ?
C8 C9 C10 C5 -0.8(7) . . . . ?
C8 C11 C12 O2 177.6(4) . . . . ?
C8 C11 C12 C13 -4.2(7) . . . . ?
C9 C8 C11 O1 2.7(6) . . . . ?
C9 C8 C11 C12 -174.9(4) . . . . ?
C10 C5 C6 C7 -1.6(6) . . . . ?
C11 C8 C9 C10 176.5(4) . . . . ?
C11 C12 C13 C17 -177.3(4) . . . . ?
C11 C12 C13 C20 1.4(7) . . . . ?
C12 C13 C17 C16 179.0(4) . . . . ?
C12 C13 C20 C7 3.0(6) . . . . ?
C12 C13 C20 C19 -178.4(4) . . . . ?
C14 O2 C12 C11 -59.3(7) . . . . ?
C14 O2 C12 C13 122.5(5) . . . . ?
C15 O1 C11 C8 110.8(5) . . . . ?
C15 O1 C11 C12 -71.7(6) . . . . ?
C16 C18 C19 C20 0.7(6) . . . . ?
C16 C18 C21 N2 -41.2(6) . . . . ?
C16 C18 C21 C22 140.5(5) . . . . ?
C17 C13 C20 C7 -178.4(4) . . . . ?
C17 C13 C20 C19 0.3(6) . . . . ?
C17 C16 C18 C19 -0.1(7) . . . . ?
C17 C16 C18 C21 -179.7(4) . . . . ?
C18 C16 C17 C13 -0.5(7) . . . . ?
C18 C19 C20 C7 177.8(4) . . . . ?
C18 C19 C20 C13 -0.8(6) . . . . ?
C18 C21 C22 C23 178.3(4) . . . . ?
C19 C18 C21 N2 139.1(4) . . . . ?
C19 C18 C21 C22 -39.2(7) . . . . ?
C20 C7 C8 C9 179.3(4) . . . . ?
C20 C7 C8 C11 1.7(6) . . . . ?
C20 C13 C17 C16 0.3(7) . . . . ?
C21 N2 C24 C23 -0.5(5) . . . . ?
C21 N2 C24 C25 178.5(4) . . . . ?
C21 C18 C19 C20 -179.6(4) . . . . ?
C21 C22 C23 C24 -0.1(5) . . . . ?
C22 C23 C24 N2 0.4(5) . . . . ?
C22 C23 C24 C25 -178.5(4) . . . . ?
C23 C24 C25 C1 7.3(7) . . . 3_563 ?
C23 C24 C25 C26 -112.1(5) . . . . ?
C23 C24 C25 C27 127.1(5) . . . . ?
C24 N2 C21 C18 -178.2(4) . . . . ?
C24 N2 C21 C22 0.5(5) . . . . ?
C25 C1 C2 C3 171.7(4) 3_563 . . . ?
